data_7050232
loop_
_publ_author_name
'Kumar, Sangit'
'Kandasamy, Karuppasamy'
'Singh, Harkesh B.'
'Butcher, Ray J.'

_publ_section_title
;
 Synthesis of organochalcogens stabilized by intramolecular non-bonded
 interactions of sterically unhindered 2-phenyl-2-oxazoline
;
_journal_issue 5
_journal_name_full 'New Journal of Chemistry'
_journal_page_first 640
_journal_paper_doi 10.1039/b312364b
_journal_volume 28
_journal_year 2004
_chemical_formula_sum 'C9 H8 I N O Se'
_chemical_formula_weight 352.02
_chemical_name_systematic
;
?
;
_space_group_IT_number 14
_symmetry_cell_setting monoclinic
_symmetry_space_group_name_Hall '-P 2ybc'
_symmetry_space_group_name_H-M 'P 1 21/c 1'
_atom_sites_solution_hydrogens geom
_atom_sites_solution_primary direct
_atom_sites_solution_secondary difmap
_audit_creation_method SHELXL-97
_cell_angle_alpha 90.00
_cell_angle_beta 102.816(4)
_cell_angle_gamma 90.00
_cell_formula_units_Z 8
_cell_length_a 15.416(3)
_cell_length_b 17.917(3)
_cell_length_c 7.8119(12)
_cell_measurement_temperature 293(2)
_cell_volume 2104.0(6)
_computing_cell_refinement 'Bruker SMART'
_computing_data_collection 'Bruker SMART'
_computing_data_reduction 'Bruker SHELXTL'
_computing_molecular_graphics 'Bruker SHELXTL'
_computing_publication_material 'Bruker SHELXTL'
_computing_structure_refinement 'SHELXL-97 (Sheldrick, 1997)'
_computing_structure_solution 'SHELXS-97 (Sheldrick, 1990)'
_diffrn_ambient_temperature 293(2)
_diffrn_measured_fraction_theta_full 0.918
_diffrn_measured_fraction_theta_max 0.918
_diffrn_measurement_device_type 'CCD area detector'
_diffrn_measurement_method 'phi and omega scans'
_diffrn_radiation_monochromator graphite
_diffrn_radiation_source 'fine-focus sealed tube'
_diffrn_radiation_type MoK\a
_diffrn_radiation_wavelength 0.71073
_diffrn_reflns_av_R_equivalents 0.0757
_diffrn_reflns_av_sigmaI/netI 0.1368
_diffrn_reflns_limit_h_max 20
_diffrn_reflns_limit_h_min -18
_diffrn_reflns_limit_k_max 24
_diffrn_reflns_limit_k_min -24
_diffrn_reflns_limit_l_max 10
_diffrn_reflns_limit_l_min -9
_diffrn_reflns_number 18422
_diffrn_reflns_theta_full 29.10
_diffrn_reflns_theta_max 29.10
_diffrn_reflns_theta_min 1.77
_exptl_absorpt_coefficient_mu 6.464
_exptl_absorpt_correction_T_max 0.928082
_exptl_absorpt_correction_T_min 0.726571
_exptl_absorpt_correction_type multi-scan
_exptl_crystal_colour yellow-ora
_exptl_crystal_density_diffrn 2.223
_exptl_crystal_density_method 'not measured'
_exptl_crystal_description needle
_exptl_crystal_F_000 1312
_exptl_crystal_size_max 0.03
_exptl_crystal_size_mid 0.04
_exptl_crystal_size_min 0.88
_refine_diff_density_max 0.516
_refine_diff_density_min -0.494
_refine_diff_density_rms 0.100
_refine_ls_extinction_coef 0.00035(3)
_refine_ls_extinction_expression Fc^*^=kFc[1+0.001xFc^2^\l^3^/sin(2\q)]^-1/4^
_refine_ls_extinction_method SHELXL
_refine_ls_goodness_of_fit_ref 0.783
_refine_ls_hydrogen_treatment mixed
_refine_ls_matrix_type full
_refine_ls_number_parameters 236
_refine_ls_number_reflns 5193
_refine_ls_number_restraints 0
_refine_ls_restrained_S_all 0.783
_refine_ls_R_factor_all 0.1363
_refine_ls_R_factor_gt 0.0342
_refine_ls_shift/su_max 0.002
_refine_ls_shift/su_mean 0.000
_refine_ls_structure_factor_coef Fsqd
_refine_ls_weighting_details 'calc w=1/[\s^2^(Fo^2^)+(0.0072P)^2^+0.0000P] where P=(Fo^2^+2Fc^2^)/3'
_refine_ls_weighting_scheme calc
_refine_ls_wR_factor_gt 0.0370
_refine_ls_wR_factor_ref 0.0456
_reflns_number_gt 2110
_reflns_number_total 5193
_reflns_threshold_expression >2sigma(I)
_cod_data_source_file b312364b.txt
_cod_data_source_block 16
_cod_depositor_comments
;
The following automatic conversions were performed:
'_symmetry_cell_setting' value 'Monoclinic' changed to 'monoclinic'
according to '/home/saulius/struct/CIF-dictionaries/cif_core.dic'
dictionary named 'cif_core.dic' version 2.4.1 from 2010-06-29.

Automatic conversion script
Id: cif_fix_enum 1527 2010-12-29 10:47:43Z saulius 

The following automatic conversions were performed:

'_exptl_absorpt_correction_type' tag value 'multi-scans' was replaced
with 'multi-scan' value.

Automatic conversion script
Id: cif_fix_values 1646 2011-03-28 12:23:43Z adriana 
;
_cod_original_cell_volume 2103.9(6)
_cod_original_sg_symbol_H-M P2(1)/c
_cod_database_code 7050232

loop_
_symmetry_equiv_pos_as_xyz
'x, y, z'
'-x, y+1/2, -z+1/2'
'-x, -y, -z'
'x, -y-1/2, z-1/2'

loop_
_atom_site_label
_atom_site_type_symbol
_atom_site_fract_x
_atom_site_fract_y
_atom_site_fract_z
_atom_site_U_iso_or_equiv
_atom_site_adp_type
_atom_site_occupancy
_atom_site_symmetry_multiplicity
_atom_site_calc_flag
_atom_site_refinement_flags
_atom_site_disorder_assembly
_atom_site_disorder_group
I1 I 0.17413(3) 0.937594(19) 0.36289(5) 0.06501(14) Uani 1 1 d . . .
I2 I -0.33945(3) 0.553132(19) 0.64882(5) 0.07049(15) Uani 1 1 d . . .
Se1 Se 0.13836(3) 0.77911(3) 0.36555(6) 0.04232(15) Uani 1 1 d . . .
Se2 Se -0.36135(3) 0.71103(3) 0.62200(6) 0.04494(16) Uani 1 1 d . . .
O1 O 0.0115(2) 0.5839(2) 0.3980(4) 0.0670(11) Uani 1 1 d . . .
O2 O -0.4739(2) 0.91551(18) 0.5059(4) 0.0538(9) Uani 1 1 d . . .
N1 N 0.1115(3) 0.6690(2) 0.3691(5) 0.0441(11) Uani 1 1 d . . .
N2 N -0.3780(3) 0.8242(2) 0.6056(5) 0.0436(11) Uani 1 1 d . . .
C11 C 0.0195(3) 0.7867(3) 0.4028(5) 0.0393(13) Uani 1 1 d . . .
C12 C -0.0271(4) 0.8508(3) 0.4172(6) 0.0500(15) Uani 1 1 d . . .
H12A H -0.0005 0.8971 0.4116 0.060 Uiso 1 1 calc R . .
C13 C -0.1128(4) 0.8467(3) 0.4398(6) 0.0681(18) Uani 1 1 d . . .
H13A H -0.1444 0.8904 0.4472 0.082 Uiso 1 1 calc R . .
C14 C -0.1521(4) 0.7786(4) 0.4516(6) 0.0646(17) Uani 1 1 d . . .
H14A H -0.2100 0.7769 0.4684 0.077 Uiso 1 1 calc R . .
C15 C -0.1081(4) 0.7135(3) 0.4392(6) 0.0592(16) Uani 1 1 d . . .
H15A H -0.1352 0.6678 0.4483 0.071 Uiso 1 1 calc R . .
C16 C -0.0221(4) 0.7167(3) 0.4127(5) 0.0407(13) Uani 1 1 d . . .
C17 C 0.0332(4) 0.6555(3) 0.3950(6) 0.0475(15) Uani 1 1 d . . .
C18 C 0.1621(3) 0.5994(3) 0.3610(6) 0.0565(16) Uani 1 1 d . . .
H18A H 0.2107 0.5936 0.4628 0.068 Uiso 1 1 calc R . .
H18B H 0.1845 0.5964 0.2547 0.068 Uiso 1 1 calc R . .
C19 C 0.0863(4) 0.5427(3) 0.3609(7) 0.0748(19) Uani 1 1 d . . .
H19C H 0.0694 0.5183 0.2475 0.090 Uiso 1 1 calc R . .
H19A H 0.1058 0.5048 0.4499 0.090 Uiso 1 1 calc R . .
C21 C -0.4790(3) 0.7130(3) 0.4739(6) 0.0402(12) Uani 1 1 d . . .
C22 C -0.5300(4) 0.6519(3) 0.4059(6) 0.0480(15) Uani 1 1 d . . .
H22A H -0.5087 0.6037 0.4313 0.058 Uiso 1 1 calc R . .
C23 C -0.6124(4) 0.6639(3) 0.3003(7) 0.0606(17) Uani 1 1 d . . .
H23A H -0.6462 0.6227 0.2536 0.073 Uiso 1 1 calc R . .
C24 C -0.6478(4) 0.7346(4) 0.2600(7) 0.0604(16) Uani 1 1 d . . .
H24A H -0.7036 0.7405 0.1861 0.072 Uiso 1 1 calc R . .
C25 C -0.5990(4) 0.7956(3) 0.3308(6) 0.0481(14) Uani 1 1 d . . .
H25A H -0.6222 0.8435 0.3087 0.058 Uiso 1 1 calc R . .
C26 C -0.5143(3) 0.7849(3) 0.4364(6) 0.0386(12) Uani 1 1 d . . .
C27 C -0.4560(4) 0.8434(3) 0.5163(6) 0.0433(14) Uani 1 1 d . . .
C28 C -0.3262(3) 0.8912(2) 0.6701(6) 0.0513(15) Uani 1 1 d . . .
H28A H -0.2756 0.8968 0.6163 0.062 Uiso 1 1 calc R . .
H28B H -0.3055 0.8901 0.7967 0.062 Uiso 1 1 calc R . .
C29 C -0.3940(4) 0.9529(3) 0.6129(6) 0.0578(15) Uani 1 1 d . . .
H29A H -0.4082 0.9772 0.7142 0.069 Uiso 1 1 calc R . .
H29B H -0.3713 0.9900 0.5438 0.069 Uiso 1 1 calc R . .

loop_
_atom_site_aniso_label
_atom_site_aniso_U_11
_atom_site_aniso_U_22
_atom_site_aniso_U_33
_atom_site_aniso_U_23
_atom_site_aniso_U_13
_atom_site_aniso_U_12
I1 0.0708(3) 0.0509(3) 0.0738(3) -0.0004(2) 0.0172(2) -0.0172(2)
I2 0.0852(4) 0.0439(2) 0.0772(3) 0.0099(2) 0.0070(2) 0.0093(2)
Se1 0.0330(4) 0.0517(3) 0.0423(3) 0.0006(3) 0.0084(3) -0.0001(3)
Se2 0.0350(4) 0.0505(4) 0.0487(4) 0.0008(3) 0.0079(3) -0.0007(3)
O1 0.070(3) 0.049(3) 0.082(3) -0.002(2) 0.018(2) -0.009(2)
O2 0.042(3) 0.038(2) 0.080(3) 0.0039(19) 0.010(2) 0.0068(19)
N1 0.048(4) 0.033(3) 0.051(3) 0.001(2) 0.011(3) 0.004(2)
N2 0.044(3) 0.033(3) 0.053(3) -0.006(2) 0.010(3) -0.001(2)
C11 0.034(3) 0.054(4) 0.028(3) 0.001(3) 0.003(2) -0.004(3)
C12 0.036(4) 0.054(4) 0.060(4) -0.006(3) 0.012(3) 0.009(3)
C13 0.056(5) 0.083(5) 0.066(4) 0.006(3) 0.014(4) 0.028(4)
C14 0.037(4) 0.100(5) 0.059(4) 0.006(4) 0.014(3) 0.004(4)
C15 0.045(5) 0.071(5) 0.058(4) 0.009(3) 0.004(3) -0.014(4)
C16 0.034(4) 0.056(4) 0.028(3) 0.002(3) 0.000(3) 0.000(3)
C17 0.059(5) 0.050(4) 0.032(3) 0.003(3) 0.006(3) -0.011(4)
C18 0.068(5) 0.040(3) 0.064(4) -0.001(3) 0.021(3) 0.013(3)
C19 0.097(6) 0.037(4) 0.088(5) -0.008(3) 0.015(4) -0.005(4)
C21 0.021(3) 0.060(4) 0.040(3) 0.002(3) 0.008(2) -0.004(3)
C22 0.038(4) 0.053(4) 0.050(4) -0.002(3) 0.005(3) -0.010(3)
C23 0.044(5) 0.068(4) 0.073(5) -0.014(3) 0.020(4) -0.019(3)
C24 0.032(4) 0.094(5) 0.054(4) 0.001(4) 0.008(3) 0.001(4)
C25 0.038(4) 0.054(4) 0.053(4) -0.002(3) 0.013(3) 0.012(3)
C26 0.031(4) 0.042(3) 0.046(3) 0.003(3) 0.014(3) 0.000(3)
C27 0.046(4) 0.043(4) 0.045(4) 0.003(3) 0.019(3) 0.004(3)
C28 0.048(4) 0.039(3) 0.066(4) -0.003(3) 0.012(3) -0.002(3)
C29 0.057(4) 0.038(3) 0.076(4) -0.009(3) 0.010(4) -0.005(3)

loop_
_atom_type_symbol
_atom_type_description
_atom_type_scat_dispersion_real
_atom_type_scat_dispersion_imag
_atom_type_scat_source
C C 0.0033 0.0016 'International Tables Vol C Tables 4.2.6.8 and 6.1.1.4'
H H 0.0000 0.0000 'International Tables Vol C Tables 4.2.6.8 and 6.1.1.4'
N N 0.0061 0.0033 'International Tables Vol C Tables 4.2.6.8 and 6.1.1.4'
O O 0.0106 0.0060 'International Tables Vol C Tables 4.2.6.8 and 6.1.1.4'
Se Se -0.0929 2.2259 'International Tables Vol C Tables 4.2.6.8 and 6.1.1.4'
I I -0.4742 1.8119 'International Tables Vol C Tables 4.2.6.8 and 6.1.1.4'

loop_
_geom_angle_atom_site_label_1
_geom_angle_atom_site_label_2
_geom_angle_atom_site_label_3
_geom_angle
_geom_angle_site_symmetry_1
_geom_angle_site_symmetry_3
_geom_angle_publ_flag
C11 Se1 N1 82.03(19) . . ?
C11 Se1 I1 96.97(16) . . ?
N1 Se1 I1 178.97(13) . . ?
C21 Se2 N2 81.7(2) . . ?
C21 Se2 I2 98.21(16) . . ?
N2 Se2 I2 179.18(11) . . ?
C17 O1 C19 105.8(4) . . ?
C27 O2 C29 105.7(4) . . ?
C17 N1 C18 111.7(4) . . ?
C17 N1 Se1 112.8(3) . . ?
C18 N1 Se1 135.3(4) . . ?
C27 N2 C28 109.7(4) . . ?
C27 N2 Se2 112.7(4) . . ?
C28 N2 Se2 137.6(4) . . ?
C12 C11 C16 119.0(5) . . ?
C12 C11 Se1 127.2(4) . . ?
C16 C11 Se1 113.8(4) . . ?
C11 C12 C13 120.1(5) . . ?
C11 C12 H12A 119.9 . . ?
C13 C12 H12A 119.9 . . ?
C12 C13 C14 120.5(5) . . ?
C12 C13 H13A 119.8 . . ?
C14 C13 H13A 119.8 . . ?
C15 C14 C13 121.3(5) . . ?
C15 C14 H14A 119.3 . . ?
C13 C14 H14A 119.3 . . ?
C14 C15 C16 118.9(5) . . ?
C14 C15 H15A 120.6 . . ?
C16 C15 H15A 120.6 . . ?
C15 C16 C17 126.8(5) . . ?
C15 C16 C11 120.2(5) . . ?
C17 C16 C11 113.0(5) . . ?
N1 C17 O1 115.7(5) . . ?
N1 C17 C16 118.4(5) . . ?
O1 C17 C16 126.0(6) . . ?
N1 C18 C19 98.5(4) . . ?
N1 C18 H18A 112.1 . . ?
C19 C18 H18A 112.1 . . ?
N1 C18 H18B 112.1 . . ?
C19 C18 H18B 112.1 . . ?
H18A C18 H18B 109.7 . . ?
O1 C19 C18 107.4(4) . . ?
O1 C19 H19C 110.2 . . ?
C18 C19 H19C 110.2 . . ?
O1 C19 H19A 110.2 . . ?
C18 C19 H19A 110.2 . . ?
H19C C19 H19A 108.5 . . ?
C22 C21 C26 119.0(5) . . ?
C22 C21 Se2 126.6(4) . . ?
C26 C21 Se2 114.3(4) . . ?
C23 C22 C21 118.7(5) . . ?
C23 C22 H22A 120.6 . . ?
C21 C22 H22A 120.6 . . ?
C22 C23 C24 123.0(5) . . ?
C22 C23 H23A 118.5 . . ?
C24 C23 H23A 118.5 . . ?
C25 C24 C23 118.9(6) . . ?
C25 C24 H24A 120.5 . . ?
C23 C24 H24A 120.5 . . ?
C24 C25 C26 119.1(5) . . ?
C24 C25 H25A 120.5 . . ?
C26 C25 H25A 120.5 . . ?
C25 C26 C21 121.2(5) . . ?
C25 C26 C27 124.9(5) . . ?
C21 C26 C27 113.9(5) . . ?
N2 C27 O2 116.7(5) . . ?
N2 C27 C26 117.3(5) . . ?
O2 C27 C26 126.0(6) . . ?
N2 C28 C29 102.0(4) . . ?
N2 C28 H28A 111.4 . . ?
C29 C28 H28A 111.4 . . ?
N2 C28 H28B 111.4 . . ?
C29 C28 H28B 111.4 . . ?
H28A C28 H28B 109.2 . . ?
O2 C29 C28 105.6(4) . . ?
O2 C29 H29A 110.6 . . ?
C28 C29 H29A 110.6 . . ?
O2 C29 H29B 110.6 . . ?
C28 C29 H29B 110.6 . . ?
H29A C29 H29B 108.8 . . ?

loop_
_geom_bond_atom_site_label_1
_geom_bond_atom_site_label_2
_geom_bond_distance
_geom_bond_site_symmetry_2
_geom_bond_publ_flag
I1 Se1 2.8935(8) . ?
I2 Se2 2.8513(8) . ?
Se1 C11 1.923(5) . ?
Se1 N1 2.018(4) . ?
Se2 C21 1.923(5) . ?
Se2 N2 2.044(4) . ?
O1 C17 1.327(5) . ?
O1 C19 1.452(6) . ?
O2 C27 1.320(5) . ?
O2 C29 1.485(5) . ?
N1 C17 1.289(6) . ?
N1 C18 1.479(5) . ?
N2 C27 1.295(6) . ?
N2 C28 1.468(5) . ?
C11 C12 1.372(5) . ?
C11 C16 1.418(6) . ?
C12 C13 1.373(6) . ?
C12 H12A 0.9300 . ?
C13 C14 1.375(6) . ?
C13 H13A 0.9300 . ?
C14 C15 1.363(6) . ?
C14 H14A 0.9300 . ?
C15 C16 1.387(6) . ?
C15 H15A 0.9300 . ?
C16 C17 1.416(6) . ?
C18 C19 1.548(6) . ?
C18 H18A 0.9700 . ?
C18 H18B 0.9700 . ?
C19 H19C 0.9700 . ?
C19 H19A 0.9700 . ?
C21 C22 1.383(6) . ?
C21 C26 1.404(6) . ?
C22 C23 1.369(6) . ?
C22 H22A 0.9300 . ?
C23 C24 1.388(6) . ?
C23 H23A 0.9300 . ?
C24 C25 1.372(6) . ?
C24 H24A 0.9300 . ?
C25 C26 1.395(6) . ?
C25 H25A 0.9300 . ?
C26 C27 1.431(6) . ?
C28 C29 1.518(6) . ?
C28 H28A 0.9700 . ?
C28 H28B 0.9700 . ?
C29 H29A 0.9700 . ?
C29 H29B 0.9700 . ?

loop_
_geom_torsion_atom_site_label_1
_geom_torsion_atom_site_label_2
_geom_torsion_atom_site_label_3
_geom_torsion_atom_site_label_4
_geom_torsion
_geom_torsion_site_symmetry_1
_geom_torsion_site_symmetry_2
_geom_torsion_site_symmetry_3
_geom_torsion_site_symmetry_4
_geom_torsion_publ_flag
C11 Se1 N1 C17 -0.8(3) . . . . ?
I1 Se1 N1 C17 12(7) . . . . ?
C11 Se1 N1 C18 -175.7(4) . . . . ?
I1 Se1 N1 C18 -163(6) . . . . ?
C21 Se2 N2 C27 2.8(3) . . . . ?
I2 Se2 N2 C27 -80(10) . . . . ?
C21 Se2 N2 C28 -178.6(5) . . . . ?
I2 Se2 N2 C28 99(10) . . . . ?
N1 Se1 C11 C12 -178.9(4) . . . . ?
I1 Se1 C11 C12 1.3(4) . . . . ?
N1 Se1 C11 C16 0.0(3) . . . . ?
I1 Se1 C11 C16 -179.8(3) . . . . ?
C16 C11 C12 C13 -0.3(7) . . . . ?
Se1 C11 C12 C13 178.5(4) . . . . ?
C11 C12 C13 C14 1.2(8) . . . . ?
C12 C13 C14 C15 -0.8(8) . . . . ?
C13 C14 C15 C16 -0.5(8) . . . . ?
C14 C15 C16 C17 -179.4(5) . . . . ?
C14 C15 C16 C11 1.4(7) . . . . ?
C12 C11 C16 C15 -1.0(6) . . . . ?
Se1 C11 C16 C15 -180.0(3) . . . . ?
C12 C11 C16 C17 179.7(4) . . . . ?
Se1 C11 C16 C17 0.7(5) . . . . ?
C18 N1 C17 O1 -4.1(6) . . . . ?
Se1 N1 C17 O1 179.7(3) . . . . ?
C18 N1 C17 C16 177.6(4) . . . . ?
Se1 N1 C17 C16 1.4(6) . . . . ?
C19 O1 C17 N1 -2.6(6) . . . . ?
C19 O1 C17 C16 175.5(5) . . . . ?
C15 C16 C17 N1 179.3(5) . . . . ?
C11 C16 C17 N1 -1.4(6) . . . . ?
C15 C16 C17 O1 1.2(8) . . . . ?
C11 C16 C17 O1 -179.5(4) . . . . ?
C17 N1 C18 C19 8.2(5) . . . . ?
Se1 N1 C18 C19 -176.8(3) . . . . ?
C17 O1 C19 C18 7.8(5) . . . . ?
N1 C18 C19 O1 -9.3(5) . . . . ?
N2 Se2 C21 C22 179.5(4) . . . . ?
I2 Se2 C21 C22 -1.4(4) . . . . ?
N2 Se2 C21 C26 -1.3(3) . . . . ?
I2 Se2 C21 C26 177.9(3) . . . . ?
C26 C21 C22 C23 1.7(7) . . . . ?
Se2 C21 C22 C23 -179.1(4) . . . . ?
C21 C22 C23 C24 -0.8(8) . . . . ?
C22 C23 C24 C25 -1.1(8) . . . . ?
C23 C24 C25 C26 2.1(7) . . . . ?
C24 C25 C26 C21 -1.2(7) . . . . ?
C24 C25 C26 C27 179.0(4) . . . . ?
C22 C21 C26 C25 -0.7(6) . . . . ?
Se2 C21 C26 C25 -180.0(3) . . . . ?
C22 C21 C26 C27 179.1(4) . . . . ?
Se2 C21 C26 C27 -0.2(5) . . . . ?
C28 N2 C27 O2 -2.0(6) . . . . ?
Se2 N2 C27 O2 177.0(3) . . . . ?
C28 N2 C27 C26 177.3(4) . . . . ?
Se2 N2 C27 C26 -3.7(5) . . . . ?
C29 O2 C27 N2 -2.0(6) . . . . ?
C29 O2 C27 C26 178.7(4) . . . . ?
C25 C26 C27 N2 -177.5(4) . . . . ?
C21 C26 C27 N2 2.7(6) . . . . ?
C25 C26 C27 O2 1.7(8) . . . . ?
C21 C26 C27 O2 -178.1(4) . . . . ?
C27 N2 C28 C29 5.0(5) . . . . ?
Se2 N2 C28 C29 -173.7(3) . . . . ?
C27 O2 C29 C28 5.0(5) . . . . ?
N2 C28 C29 O2 -5.9(5) . . . . ?
